data_7204649
loop_
_publ_author_name
'Figen T\"urksoy'
'Gregory Hughes'
'Andrei S. Batsanov'
'Martin R. Bryce'

_publ_section_title
;
 Phenylene--2,5-dimethylpyrazine co-oligomers: synthesis by Suzuki
 couplings, X-ray structures of neutral and diprotonated teraryl
 species and efficient blue emission
;
_journal_issue 7
_journal_name_full 'J. Mater. Chem.'
_journal_page_first 1554
_journal_page_last 1557
_journal_paper_doi 10.1039/b303472k
_journal_volume 13
_journal_year 2003
_chemical_formula_moiety 'C18 H18 N4 O2'
_chemical_formula_sum 'C18 H18 N4 O2'
_chemical_formula_weight 322.36
_chemical_melting_point 453.1(10)
_chemical_name_systematic
; 
2,5-bis(6-methoxypyridin-3-yl)-3,6-dimethylpyrazine    
;
_space_group_IT_number 14
_symmetry_cell_setting monoclinic
_symmetry_space_group_name_Hall '-P 2ybc'
_symmetry_space_group_name_H-M 'P 1 21/c 1'
_atom_sites_solution_hydrogens difmap
_atom_sites_solution_primary direct
_atom_sites_solution_secondary difmap
_audit_creation_method SHELXL-97
_cell_angle_alpha 90.00
_cell_angle_beta 101.21(1)
_cell_angle_gamma 90.00
_cell_formula_units_Z 2
_cell_length_a 3.803(1)
_cell_length_b 23.231(7)
_cell_length_c 8.955(3)
_cell_measurement_reflns_used 820
_cell_measurement_temperature 120(2)
_cell_measurement_theta_max 25.36
_cell_measurement_theta_min 10.22
_cell_volume 776.1(4)
_computing_cell_refinement 'SMART version 5.060 (Bruker, 1999)'
_computing_data_collection 'SMART version 5.060 (Bruker, 1999)'
_computing_data_reduction 'SAINT version 6.02A (Bruker, 2001)'
_computing_molecular_graphics 'SHELXTL version 5.10 (Bruker, 1997)'
_computing_publication_material 'SHELXTL version 5.10 (Bruker, 1997)'
_computing_structure_refinement 'SHELXL-97 (Sheldrick, 1997)'
_computing_structure_solution 'SHELXS-97 (Sheldrick, 1990)'
_diffrn_ambient_temperature 120(2)
_diffrn_detector_area_resol_mean 8
_diffrn_measured_fraction_theta_full 1.000
_diffrn_measured_fraction_theta_max 1.000
_diffrn_measurement_device_type 'SMART 1K CCD area detector'
_diffrn_measurement_method '\w scans'
_diffrn_radiation_monochromator graphite
_diffrn_radiation_source 'fine-focus sealed tube'
_diffrn_radiation_type MoK\a
_diffrn_radiation_wavelength 0.71073
_diffrn_reflns_av_R_equivalents 0.0361
_diffrn_reflns_av_sigmaI/netI 0.0286
_diffrn_reflns_limit_h_max 4
_diffrn_reflns_limit_h_min -4
_diffrn_reflns_limit_k_max 27
_diffrn_reflns_limit_k_min -30
_diffrn_reflns_limit_l_max 11
_diffrn_reflns_limit_l_min -11
_diffrn_reflns_number 8090
_diffrn_reflns_theta_full 27.49
_diffrn_reflns_theta_max 27.49
_diffrn_reflns_theta_min 1.75
_exptl_absorpt_coefficient_mu 0.093
_exptl_absorpt_correction_type none
_exptl_crystal_colour colourless
_exptl_crystal_density_diffrn 1.380
_exptl_crystal_density_meas ?
_exptl_crystal_density_method 'not measured'
_exptl_crystal_description prism
_exptl_crystal_F_000 340
_exptl_crystal_size_max 0.53
_exptl_crystal_size_mid 0.13
_exptl_crystal_size_min 0.11
_refine_diff_density_max 0.242
_refine_diff_density_min -0.195
_refine_diff_density_rms 0.044
_refine_ls_extinction_method none
_refine_ls_goodness_of_fit_ref 1.028
_refine_ls_hydrogen_treatment refall
_refine_ls_matrix_type full
_refine_ls_number_parameters 145
_refine_ls_number_reflns 1774
_refine_ls_number_restraints 0
_refine_ls_restrained_S_all 1.028
_refine_ls_R_factor_all 0.0498
_refine_ls_R_factor_gt 0.0401
_refine_ls_shift/su_max 0.000
_refine_ls_shift/su_mean 0.000
_refine_ls_structure_factor_coef Fsqd
_refine_ls_weighting_details 'calc w=1/[\s^2^(Fo^2^)+(0.0514P)^2^+0.2846P] where P=(Fo^2^+2Fc^2^)/3'
_refine_ls_weighting_scheme calc
_refine_ls_wR_factor_gt 0.0988
_refine_ls_wR_factor_ref 0.1036
_reflns_number_gt 1498
_reflns_number_total 1774
_reflns_threshold_expression I>2\s(I)
_cod_data_source_file b303472k.txt
_cod_data_source_block (6)
_cod_depositor_comments
;
The following automatic conversions were performed:
'_symmetry_cell_setting' value 'Monoclinic' changed to 'monoclinic'
according to '/home/adriana/struct/CIF-dictionaries/cif_core.dic'
dictionary named 'cif_core.dic' version 2.4.1 from 2010-06-29.

Automatic conversion script
Id: cif_fix_enum 1555 2011-01-17 13:19:09Z saulius 

The following automatic conversions were performed:

'_chemical_melting_point' value '179--181 C' was changed to
'453.1(10)' - it was converted from degrees Celsius(C) to Kelvins(K),
the average value was taken and precision was estimated.

Automatic conversion script
Id: cif_fix_values 1569 2011-02-09 13:29:24Z adriana 

The following automatic conversions were performed:

'_exptl_crystal_density_meas' value 'not_measured' was changed to '?'
- the value is perceived as not measured.

Automatic conversion script
Id: cif_fix_values 3008 2015-01-20 13:52:24Z robertas 
;
_cod_original_sg_symbol_H-M P2(1)/c
_cod_database_code 7204649

loop_
_symmetry_equiv_pos_as_xyz
'x, y, z'
'-x, y+1/2, -z+1/2'
'-x, -y, -z'
'x, -y-1/2, z-1/2'

loop_
_atom_site_label
_atom_site_type_symbol
_atom_site_fract_x
_atom_site_fract_y
_atom_site_fract_z
_atom_site_U_iso_or_equiv
_atom_site_adp_type
_atom_site_occupancy
_atom_site_symmetry_multiplicity
_atom_site_calc_flag
_atom_site_refinement_flags
_atom_site_disorder_assembly
_atom_site_disorder_group
O O 0.6551(3) 0.32047(4) 0.60532(10) 0.0253(3) Uani 1 1 d . . .
N1 N 0.3100(3) 0.33105(5) 0.36403(12) 0.0201(3) Uani 1 1 d . . .
N2 N 0.0281(3) 0.51412(5) 0.15183(12) 0.0169(3) Uani 1 1 d . . .
C2 C 0.1959(4) 0.36660(6) 0.24463(14) 0.0191(3) Uani 1 1 d . . .
H2 H 0.030(4) 0.3487(7) 0.1576(19) 0.026(4) Uiso 1 1 d . . .
C3 C 0.2901(3) 0.42382(6) 0.23970(13) 0.0166(3) Uani 1 1 d . . .
C4 C 0.5200(3) 0.44629(6) 0.36892(14) 0.0178(3) Uani 1 1 d . . .
H4 H 0.592(4) 0.4862(7) 0.3677(17) 0.018(4) Uiso 1 1 d . . .
C5 C 0.6406(4) 0.41127(6) 0.49194(15) 0.0197(3) Uani 1 1 d . . .
H5 H 0.801(4) 0.4256(7) 0.5819(19) 0.027(4) Uiso 1 1 d . . .
C6 C 0.5279(3) 0.35397(6) 0.48264(14) 0.0188(3) Uani 1 1 d . . .
C7 C 0.5367(5) 0.26178(7) 0.5990(2) 0.0329(4) Uani 1 1 d . . .
H71 H 0.611(5) 0.2407(8) 0.510(2) 0.043(5) Uiso 1 1 d . . .
H72 H 0.660(5) 0.2457(8) 0.692(2) 0.038(5) Uiso 1 1 d . . .
H73 H 0.277(6) 0.2610(8) 0.594(2) 0.049(6) Uiso 1 1 d . . .
C8 C 0.1405(3) 0.46254(5) 0.11117(14) 0.0158(3) Uani 1 1 d . . .
C9 C 0.1142(3) 0.44823(5) -0.04354(14) 0.0163(3) Uani 1 1 d . . .
C10 C 0.2449(4) 0.39265(6) -0.09928(15) 0.0202(3) Uani 1 1 d . . .
H11 H 0.342(5) 0.4002(7) -0.189(2) 0.033(4) Uiso 1 1 d . . .
H12 H 0.433(4) 0.3745(7) -0.0231(18) 0.023(4) Uiso 1 1 d . . .
H13 H 0.050(5) 0.3640(7) -0.1240(18) 0.028(4) Uiso 1 1 d . . .

loop_
_atom_site_aniso_label
_atom_site_aniso_U_11
_atom_site_aniso_U_22
_atom_site_aniso_U_33
_atom_site_aniso_U_23
_atom_site_aniso_U_13
_atom_site_aniso_U_12
O 0.0340(6) 0.0231(5) 0.0184(5) 0.0068(4) 0.0038(4) 0.0043(4)
N1 0.0220(6) 0.0180(6) 0.0207(6) 0.0014(4) 0.0053(4) 0.0015(4)
N2 0.0162(5) 0.0187(6) 0.0154(5) 0.0000(4) 0.0020(4) -0.0008(4)
C2 0.0194(6) 0.0207(7) 0.0168(6) -0.0005(5) 0.0025(5) 0.0009(5)
C3 0.0164(6) 0.0198(7) 0.0140(6) 0.0002(5) 0.0035(5) 0.0026(5)
C4 0.0199(7) 0.0172(6) 0.0168(6) -0.0012(5) 0.0050(5) 0.0010(5)
C5 0.0205(7) 0.0239(7) 0.0144(6) -0.0009(5) 0.0022(5) 0.0019(5)
C6 0.0211(6) 0.0207(7) 0.0156(6) 0.0033(5) 0.0062(5) 0.0046(5)
C7 0.0362(9) 0.0264(8) 0.0359(9) 0.0145(7) 0.0064(7) 0.0024(6)
C8 0.0142(6) 0.0176(6) 0.0153(6) 0.0002(5) 0.0019(4) -0.0015(5)
C9 0.0143(6) 0.0180(6) 0.0162(6) -0.0004(5) 0.0018(4) -0.0003(5)
C10 0.0223(7) 0.0210(7) 0.0167(6) -0.0012(5) 0.0022(5) 0.0036(5)

loop_
_atom_type_symbol
_atom_type_description
_atom_type_scat_dispersion_real
_atom_type_scat_dispersion_imag
_atom_type_scat_source
C C 0.0033 0.0016 'International Tables Vol C Tables 4.2.6.8 and 6.1.1.4'
H H 0.0000 0.0000 'International Tables Vol C Tables 4.2.6.8 and 6.1.1.4'
N N 0.0061 0.0033 'International Tables Vol C Tables 4.2.6.8 and 6.1.1.4'
O O 0.0106 0.0060 'International Tables Vol C Tables 4.2.6.8 and 6.1.1.4'

loop_
_geom_angle_atom_site_label_1
_geom_angle_atom_site_label_2
_geom_angle_atom_site_label_3
_geom_angle
_geom_angle_site_symmetry_1
_geom_angle_site_symmetry_3
_geom_angle_publ_flag
C6 O C7 116.99(11) . . ?
C2 N1 C6 116.26(12) . . ?
C9 N2 C8 119.36(11) 3_565 . ?
N1 C6 O 119.18(12) . . ?
N1 C6 C5 124.60(12) . . ?
O C6 C5 116.22(12) . . ?
C4 C5 C6 117.77(12) . . ?
C3 C4 C5 119.76(12) . . ?
C2 C3 C4 117.04(11) . . ?
C2 C3 C8 123.09(11) . . ?
C4 C3 C8 119.72(12) . . ?
N1 C2 C3 124.58(12) . . ?
N2 C8 C9 120.69(11) . . ?
N2 C8 C3 115.07(11) . . ?
C9 C8 C3 124.24(12) . . ?
N2 C9 C8 119.95(12) 3_565 . ?
N2 C9 C10 115.69(11) 3_565 . ?
C8 C9 C10 124.35(11) . . ?

loop_
_geom_bond_atom_site_label_1
_geom_bond_atom_site_label_2
_geom_bond_distance
_geom_bond_site_symmetry_2
_geom_bond_publ_flag
O C6 1.3565(15) . ?
O C7 1.4335(19) . ?
N1 C6 1.3252(17) . ?
N1 C2 1.3539(17) . ?
N2 C9 1.3394(16) 3_565 ?
N2 C8 1.3460(17) . ?
C10 C9 1.5032(18) . ?
C5 C6 1.396(2) . ?
C5 C4 1.3746(18) . ?
C4 C3 1.4080(17) . ?
C2 C3 1.3796(19) . ?
C3 C8 1.4844(17) . ?
C8 C9 1.4092(18) . ?
C9 N2 1.3394(16) 3_565 ?

loop_
_geom_torsion_atom_site_label_1
_geom_torsion_atom_site_label_2
_geom_torsion_atom_site_label_3
_geom_torsion_atom_site_label_4
_geom_torsion
_geom_torsion_site_symmetry_1
_geom_torsion_site_symmetry_2
_geom_torsion_site_symmetry_3
_geom_torsion_site_symmetry_4
_geom_torsion_publ_flag
N1 C6 O C7 -1.21(18) . . . . ?
N2 C8 C3 C4 -42.14(16) . . . . ?
